data_7105802
loop_
_publ_author_name
'Manuel Alcarazo'
'Karin Radkowski'
'Richard Goddard'
'Alois Furstner'

_publ_section_title
;
 Metal complexes with carbene ligands stabilized by lateral enamines
;
_journal_name_full Chem.Commun.
_journal_page_first 776
_journal_paper_doi 10.1039/c0cc03128c
_journal_volume 47
_journal_year 2011
_chemical_absolute_configuration unk
_chemical_compound_source dichloromethane/diethylether
_chemical_formula_moiety 'C15 H18 Cl N2 1+, B F4 1-'
_chemical_formula_sum 'C15 H18 B Cl F4 N2'
_chemical_formula_weight 348.57
_chemical_name_systematic
;
2-chloro-3-(dimethylamino-methylidenyl)-ind-1-en-1-yl-methylidenyl-
dimethylammoniumium tetrafluoroborate
;
_space_group_IT_number 9
_symmetry_cell_setting monoclinic
_symmetry_Int_Tables_number 9
_symmetry_space_group_name_Hall 'C -2yc'
_symmetry_space_group_name_H-M 'C 1 c 1'
_atom_sites_solution_hydrogens geom
_atom_sites_solution_primary direct
_atom_sites_solution_secondary difmap
_audit_block_code RKI-RE-185-03
_audit_creation_date 2009-02-06
_cell_angle_alpha 90.00
_cell_angle_beta 96.479(2)
_cell_angle_gamma 90.00
_cell_formula_units_Z 4
_cell_length_a 12.1625(5)
_cell_length_b 17.6971(7)
_cell_length_c 7.3078(3)
_cell_measurement_reflns_used 130950
_cell_measurement_temperature 100
_cell_measurement_theta_max 33.14
_cell_measurement_theta_min 2.91
_cell_volume 1562.89(11)
_computing_cell_refinement 'Denzo / Scalepack (Otwinowski 1997)'
_computing_data_collection 'Collect software (Nonius, 1998)'
_computing_data_reduction 'Denzo / Scalepack (Otwinowski 1997)'
_computing_molecular_graphics 'DIAMOND (Crystal Impact GbR, 2006)'
_computing_structure_refinement 'SHELXL-97 (Sheldrick, 1997)'
_computing_structure_solution 'SHELXS-97 (Sheldrick, 1990)'
_diffrn_ambient_temperature 100
_diffrn_detector_area_resol_mean 18.18
_diffrn_measured_fraction_theta_full 0.953
_diffrn_measured_fraction_theta_max 0.953
_diffrn_measurement_device_type 'Nonius KappaCCD'
_diffrn_measurement_method 'CCD \w-scan'
_diffrn_radiation_monochromator graphite
_diffrn_radiation_source '0.3 mm focus rotating anode'
_diffrn_radiation_type MoK\a
_diffrn_radiation_wavelength 0.71073
_diffrn_reflns_av_R_equivalents 0.0288
_diffrn_reflns_av_sigmaI/netI 0.0268
_diffrn_reflns_limit_h_max 18
_diffrn_reflns_limit_h_min -18
_diffrn_reflns_limit_k_max 27
_diffrn_reflns_limit_k_min -27
_diffrn_reflns_limit_l_max 11
_diffrn_reflns_limit_l_min -11
_diffrn_reflns_number 23107
_diffrn_reflns_theta_full 33.90
_diffrn_reflns_theta_max 33.90
_diffrn_reflns_theta_min 3.31
_diffrn_standards_decay_% 0.00
_diffrn_standards_number 0
_exptl_absorpt_coefficient_mu 0.285
_exptl_absorpt_correction_T_max 0.87
_exptl_absorpt_correction_T_min 0.69
_exptl_absorpt_correction_type empirical
_exptl_absorpt_process_details 'SADABS, Bruker AXS (2008)'
_exptl_crystal_colour yellow
_exptl_crystal_density_diffrn 1.481
_exptl_crystal_density_meas ?
_exptl_crystal_density_method none
_exptl_crystal_description block
_exptl_crystal_F_000 720
_exptl_crystal_size_max 0.32
_exptl_crystal_size_mid 0.31
_exptl_crystal_size_min 0.29
_refine_diff_density_max 0.846
_refine_diff_density_min -0.924
_refine_diff_density_rms 0.326
_refine_ls_abs_structure_details 'Flack, H. D. (1983). Acta Cryst. A39, 876-881'
_refine_ls_abs_structure_Flack 0.03(3)
_refine_ls_extinction_method none
_refine_ls_goodness_of_fit_ref 1.165
_refine_ls_hydrogen_treatment constr
_refine_ls_matrix_type full
_refine_ls_number_parameters 212
_refine_ls_number_reflns 5992
_refine_ls_number_restraints 2
_refine_ls_restrained_S_all 1.164
_refine_ls_R_factor_all 0.0364
_refine_ls_R_factor_gt 0.0344
_refine_ls_shift/su_max 0.001
_refine_ls_shift/su_mean 0.000
_refine_ls_structure_factor_coef Fsqd
_refine_ls_weighting_details 'calc w=1/[\s^2^(Fo^2^)+(0.0626P)^2^+0.0229P] where P=(Fo^2^+2Fc^2^)/3'
_refine_ls_weighting_scheme calc
_refine_ls_wR_factor_gt 0.0907
_refine_ls_wR_factor_ref 0.0926
_reflns_number_gt 5742
_reflns_number_total 5992
_reflns_threshold_expression I>2\s(I)
_cod_data_source_file C0CC03128C.TXT
_cod_data_source_block 10
_cod_depositor_comments
;
The following automatic conversions were performed:
'_geom_angle_publ_flag' value 'Y' changed to 'y' according to
'/home/saulius/struct/CIF-dictionaries/cif_core.dic' dictionary named
'cif_core.dic' version 2.4.1 from 2010-06-29 (33
times).

'_geom_angle_publ_flag' value 'N' changed to 'n' according to
'/home/saulius/struct/CIF-dictionaries/cif_core.dic' dictionary named
'cif_core.dic' version 2.4.1 from 2010-06-29 (36
times).

'_geom_bond_publ_flag' value 'Y' changed to 'y' according to
'/home/saulius/struct/CIF-dictionaries/cif_core.dic' dictionary named
'cif_core.dic' version 2.4.1 from 2010-06-29 (23
times).

'_geom_bond_publ_flag' value 'N' changed to 'n' according to
'/home/saulius/struct/CIF-dictionaries/cif_core.dic' dictionary named
'cif_core.dic' version 2.4.1 from 2010-06-29 (18 times).

Automatic conversion script
Id: cif_fix_enum 1527 2010-12-29 10:47:43Z saulius 

The following automatic conversions were performed:

'_exptl_crystal_density_meas' value 'none' was changed to '?' - the
value is perceived as not measured.

Automatic conversion script
Id: cif_fix_values 3008 2015-01-20 13:52:24Z robertas 
;
_cod_original_sg_symbol_H-M Cc
_cod_database_code 7105802

loop_
_symmetry_equiv_pos_as_xyz
'x, y, z'
'x, -y, z+1/2'
'x+1/2, y+1/2, z'
'x+1/2, -y+1/2, z+1/2'

loop_
_atom_site_label
_atom_site_type_symbol
_atom_site_fract_x
_atom_site_fract_y
_atom_site_fract_z
_atom_site_U_iso_or_equiv
_atom_site_adp_type
_atom_site_occupancy
_atom_site_symmetry_multiplicity
_atom_site_calc_flag
_atom_site_refinement_flags
_atom_site_disorder_assembly
_atom_site_disorder_group
C1 C -0.04111(8) 0.54972(6) 0.60445(13) 0.01600(16) Uani 1 1 d . . .
C2 C 0.00904(7) 0.47914(6) 0.65371(13) 0.01610(16) Uani 1 1 d . . .
C3 C -0.07544(8) 0.42214(6) 0.59249(14) 0.01673(16) Uani 1 1 d . . .
C4 C -0.07901(10) 0.34336(6) 0.61459(16) 0.02110(18) Uani 1 1 d . . .
H4 H -0.0208 0.3184 0.6826 0.025 Uiso 1 1 calc R . .
C5 C -0.17016(10) 0.30276(7) 0.53418(17) 0.0244(2) Uani 1 1 d . . .
H5 H -0.1721 0.2505 0.5475 0.029 Uiso 1 1 calc R . .
C6 C -0.25858(10) 0.33996(7) 0.43383(17) 0.0252(2) Uani 1 1 d . . .
H6 H -0.3173 0.3121 0.3758 0.030 Uiso 1 1 calc R . .
C7 C -0.25948(9) 0.41842(7) 0.41998(15) 0.02071(19) Uani 1 1 d . . .
H7 H -0.3192 0.4428 0.3545 0.025 Uiso 1 1 calc R . .
C8 C -0.17036(8) 0.46064(6) 0.50463(13) 0.01673(16) Uani 1 1 d . . .
C9 C -0.14978(8) 0.54223(6) 0.51693(13) 0.01654(16) Uani 1 1 d . . .
C10 C 0.11715(8) 0.47919(6) 0.74703(14) 0.01796(17) Uani 1 1 d . . .
H10 H 0.1398 0.5257 0.7968 0.022 Uiso 1 1 calc R . .
C11 C 0.29559(11) 0.44004(8) 0.8937(2) 0.0302(3) Uani 1 1 d . . .
H11A H 0.2996 0.4083 1.0008 0.045 Uiso 1 1 calc R . .
H11B H 0.2981 0.4921 0.9310 0.045 Uiso 1 1 calc R . .
H11C H 0.3570 0.4293 0.8261 0.045 Uiso 1 1 calc R . .
C12 C 0.18213(11) 0.34984(7) 0.6964(2) 0.0278(2) Uani 1 1 d . . .
H12A H 0.1356 0.3516 0.5813 0.042 Uiso 1 1 calc R . .
H12B H 0.1503 0.3163 0.7793 0.042 Uiso 1 1 calc R . .
H12C H 0.2542 0.3318 0.6761 0.042 Uiso 1 1 calc R . .
C13 C -0.21108(8) 0.60878(6) 0.46600(14) 0.01788(17) Uani 1 1 d . . .
H13 H -0.1680 0.6517 0.4571 0.021 Uiso 1 1 calc R . .
C14 C -0.36031(10) 0.69508(7) 0.37034(18) 0.0267(2) Uani 1 1 d . . .
H14A H -0.2993 0.7284 0.3575 0.040 Uiso 1 1 calc R . .
H14B H -0.4039 0.7151 0.4607 0.040 Uiso 1 1 calc R . .
H14C H -0.4054 0.6907 0.2542 0.040 Uiso 1 1 calc R . .
C15 C -0.40465(9) 0.56494(7) 0.45517(17) 0.0247(2) Uani 1 1 d . . .
H15A H -0.3730 0.5233 0.5270 0.037 Uiso 1 1 calc R . .
H15B H -0.4369 0.5469 0.3373 0.037 Uiso 1 1 calc R . .
H15C H -0.4608 0.5885 0.5181 0.037 Uiso 1 1 calc R . .
B1 B -0.58672(11) 0.64721(8) 0.89924(19) 0.0239(2) Uani 1 1 d . . .
N1 N 0.19169(8) 0.42537(6) 0.77642(14) 0.02048(17) Uani 1 1 d . . .
N2 N -0.31795(8) 0.62019(6) 0.42931(14) 0.02044(17) Uani 1 1 d . . .
F1 F -0.69540(8) 0.62833(5) 0.82722(14) 0.03433(19) Uani 1 1 d . . .
F2 F -0.54065(8) 0.58821(5) 1.00816(15) 0.0407(2) Uani 1 1 d . . .
F3 F -0.52388(8) 0.66158(7) 0.75434(13) 0.0417(2) Uani 1 1 d . . .
F4 F -0.59067(8) 0.71224(5) 1.00515(14) 0.0381(2) Uani 1 1 d . . .
Cl1 Cl 0.02506(2) 0.635254(13) 0.64380(3) 0.02118(6) Uani 1 1 d . . .

loop_
_atom_site_aniso_label
_atom_site_aniso_U_11
_atom_site_aniso_U_22
_atom_site_aniso_U_33
_atom_site_aniso_U_23
_atom_site_aniso_U_13
_atom_site_aniso_U_12
C1 0.0155(4) 0.0151(4) 0.0172(4) 0.0000(3) 0.0006(3) -0.0002(3)
C2 0.0154(4) 0.0163(4) 0.0163(4) 0.0008(3) 0.0009(3) 0.0016(3)
C3 0.0172(4) 0.0165(4) 0.0164(4) -0.0008(3) 0.0017(3) 0.0008(3)
C4 0.0216(4) 0.0176(4) 0.0239(5) 0.0014(4) 0.0013(4) 0.0005(3)
C5 0.0257(5) 0.0159(4) 0.0307(5) -0.0013(4) 0.0001(4) -0.0024(4)
C6 0.0254(5) 0.0205(5) 0.0283(5) -0.0043(4) -0.0023(4) -0.0037(4)
C7 0.0212(4) 0.0200(5) 0.0198(4) -0.0020(3) -0.0025(3) -0.0004(3)
C8 0.0175(4) 0.0180(4) 0.0145(4) -0.0002(3) 0.0008(3) 0.0001(3)
C9 0.0158(4) 0.0171(4) 0.0164(4) 0.0002(3) 0.0003(3) 0.0016(3)
C10 0.0170(4) 0.0186(4) 0.0181(4) 0.0026(3) 0.0011(3) 0.0014(3)
C11 0.0207(5) 0.0298(6) 0.0371(6) 0.0032(5) -0.0096(4) 0.0023(4)
C12 0.0239(5) 0.0223(5) 0.0373(6) -0.0016(5) 0.0033(4) 0.0053(4)
C13 0.0171(4) 0.0189(4) 0.0174(4) 0.0000(3) 0.0006(3) 0.0025(3)
C14 0.0254(5) 0.0236(5) 0.0299(5) 0.0018(4) -0.0015(4) 0.0085(4)
C15 0.0164(4) 0.0290(5) 0.0281(5) -0.0044(4) 0.0002(4) 0.0003(4)
B1 0.0226(5) 0.0233(5) 0.0248(6) -0.0025(4) -0.0022(4) 0.0020(4)
N1 0.0162(3) 0.0210(4) 0.0236(4) 0.0035(3) -0.0002(3) 0.0015(3)
N2 0.0178(4) 0.0223(4) 0.0207(4) -0.0012(3) -0.0003(3) 0.0043(3)
F1 0.0244(4) 0.0350(5) 0.0409(5) -0.0060(3) -0.0080(3) -0.0009(3)
F2 0.0390(5) 0.0303(4) 0.0487(5) 0.0092(4) -0.0130(4) 0.0022(4)
F3 0.0337(4) 0.0592(6) 0.0331(4) 0.0029(4) 0.0080(3) 0.0089(4)
F4 0.0391(4) 0.0278(4) 0.0480(5) -0.0154(4) 0.0072(4) -0.0065(3)
Cl1 0.01993(10) 0.01530(10) 0.02739(12) 0.00050(8) -0.00136(8) -0.00097(8)

loop_
_atom_type_symbol
_atom_type_description
_atom_type_scat_dispersion_real
_atom_type_scat_dispersion_imag
_atom_type_scat_source
C C 0.0033 0.0016 'International Tables Vol C Tables 4.2.6.8 and 6.1.1.4'
H H 0.0000 0.0000 'International Tables Vol C Tables 4.2.6.8 and 6.1.1.4'
B B 0.0013 0.0007 'International Tables Vol C Tables 4.2.6.8 and 6.1.1.4'
N N 0.0061 0.0033 'International Tables Vol C Tables 4.2.6.8 and 6.1.1.4'
F F 0.0171 0.0103 'International Tables Vol C Tables 4.2.6.8 and 6.1.1.4'
Cl Cl 0.1484 0.1585 'International Tables Vol C Tables 4.2.6.8 and 6.1.1.4'

loop_
_geom_angle_atom_site_label_1
_geom_angle_atom_site_label_2
_geom_angle_atom_site_label_3
_geom_angle
_geom_angle_site_symmetry_1
_geom_angle_site_symmetry_3
_geom_angle_publ_flag
C9 C1 C2 112.77(8) . . y
C9 C1 Cl1 123.73(8) . . y
C2 C1 Cl1 123.49(7) . . y
C10 C2 C1 118.21(9) . . y
C10 C2 C3 136.64(10) . . y
C1 C2 C3 105.11(8) . . y
C4 C3 C8 119.40(10) . . y
C4 C3 C2 132.41(10) . . y
C8 C3 C2 108.08(9) . . y
C5 C4 C3 119.77(10) . . y
C5 C4 H4 120.1 . . n
C3 C4 H4 120.1 . . n
C4 C5 C6 120.47(11) . . y
C4 C5 H5 119.8 . . n
C6 C5 H5 119.8 . . n
C7 C6 C5 120.51(10) . . y
C7 C6 H6 119.7 . . n
C5 C6 H6 119.7 . . n
C6 C7 C8 120.02(10) . . y
C6 C7 H7 120.0 . . n
C8 C7 H7 120.0 . . n
C7 C8 C3 119.30(10) . . y
C7 C8 C9 132.07(10) . . y
C3 C8 C9 108.56(9) . . y
C1 C9 C13 118.61(9) . . y
C1 C9 C8 105.40(8) . . y
C13 C9 C8 135.99(9) . . y
N1 C10 C2 131.74(11) . . y
N1 C10 H10 114.1 . . n
C2 C10 H10 114.1 . . n
N1 C11 H11A 109.5 . . n
N1 C11 H11B 109.5 . . n
H11A C11 H11B 109.5 . . n
N1 C11 H11C 109.5 . . n
H11A C11 H11C 109.5 . . n
H11B C11 H11C 109.5 . . n
N1 C12 H12A 109.5 . . n
N1 C12 H12B 109.5 . . n
H12A C12 H12B 109.5 . . n
N1 C12 H12C 109.5 . . n
H12A C12 H12C 109.5 . . n
H12B C12 H12C 109.5 . . n
N2 C13 C9 131.23(10) . . y
N2 C13 H13 114.4 . . n
C9 C13 H13 114.4 . . n
N2 C14 H14A 109.5 . . n
N2 C14 H14B 109.5 . . n
H14A C14 H14B 109.5 . . n
N2 C14 H14C 109.5 . . n
H14A C14 H14C 109.5 . . n
H14B C14 H14C 109.5 . . n
N2 C15 H15A 109.5 . . n
N2 C15 H15B 109.5 . . n
H15A C15 H15B 109.5 . . n
N2 C15 H15C 109.5 . . n
H15A C15 H15C 109.5 . . n
H15B C15 H15C 109.5 . . n
F4 B1 F2 109.84(11) . . y
F4 B1 F3 109.11(12) . . y
F2 B1 F3 110.52(11) . . y
F4 B1 F1 108.34(11) . . y
F2 B1 F1 109.67(11) . . y
F3 B1 F1 109.32(11) . . y
C10 N1 C12 125.15(10) . . y
C10 N1 C11 119.96(11) . . y
C12 N1 C11 114.87(10) . . y
C13 N2 C15 125.53(10) . . y
C13 N2 C14 120.34(10) . . y
C15 N2 C14 113.96(9) . . y

loop_
_geom_bond_atom_site_label_1
_geom_bond_atom_site_label_2
_geom_bond_distance
_geom_bond_site_symmetry_2
_geom_bond_publ_flag
C1 C9 1.4081(14) . y
C1 C2 1.4184(13) . y
C1 Cl1 1.7232(10) . y
C2 C10 1.4113(13) . y
C2 C3 1.4730(14) . y
C3 C4 1.4047(15) . y
C3 C8 1.4290(14) . y
C4 C5 1.3941(15) . y
C4 H4 0.9300 . n
C5 C6 1.3963(17) . y
C5 H5 0.9300 . n
C6 C7 1.3921(16) . y
C6 H6 0.9300 . n
C7 C8 1.4016(15) . y
C7 H7 0.9300 . n
C8 C9 1.4664(15) . y
C9 C13 1.4210(14) . y
C10 N1 1.3156(13) . y
C10 H10 0.9300 . n
C11 N1 1.4680(16) . y
C11 H11A 0.9600 . n
C11 H11B 0.9600 . n
C11 H11C 0.9600 . n
C12 N1 1.4583(16) . y
C12 H12A 0.9600 . n
C12 H12B 0.9600 . n
C12 H12C 0.9600 . n
C13 N2 1.3128(14) . y
C13 H13 0.9300 . n
C14 N2 1.4688(15) . y
C14 H14A 0.9600 . n
C14 H14B 0.9600 . n
C14 H14C 0.9600 . n
C15 N2 1.4658(15) . y
C15 H15A 0.9600 . n
C15 H15B 0.9600 . n
C15 H15C 0.9600 . n
B1 F4 1.3908(16) . y
B1 F2 1.3917(16) . y
B1 F3 1.3974(18) . y
B1 F1 1.4067(16) . y
